data_1574183
loop_
_publ_author_name
'Zaleskaya-Hernik, Marta'
'Salam, Rayhanus'
'Gonz\'alez, Mario J.'
'Wilczek, Marcin'
'Dobrzycki, \/Lukasz'
'Busschaert, Nathalie'
'Roma\'nski, Jan'

_publ_section_title
;
 Squaramide-based ion pair receptors can facilitate transmembrane
 transport of KCl and zwitterions including highly polar amino acids
;
_journal_issue 16
_journal_name_full 'Chemical Science'
_journal_page_first 6982
_journal_page_last 6990
_journal_paper_doi 10.1039/D5SC00866B
_journal_volume 16
_journal_year 2025
_chemical_formula_sum 'C28 H34 Br K0.89 N2 Na0.11 O10'
_chemical_formula_weight 675.73
_space_group_crystal_system triclinic
_space_group_IT_number 2
_space_group_name_Hall '-P 1'
_space_group_name_H-M_alt 'P -1'
_atom_sites_solution_hydrogens mixed
_atom_sites_solution_primary direct
_audit_update_record
;
2024-03-08 deposited with the CCDC.	2025-03-18 downloaded from the CCDC.
;
_cell_angle_alpha 89.272(3)
_cell_angle_beta 87.184(4)
_cell_angle_gamma 87.050(4)
_cell_formula_units_Z 2
_cell_length_a 7.2681(8)
_cell_length_b 10.3927(10)
_cell_length_c 19.5823(19)
_cell_measurement_reflns_used 9747
_cell_measurement_temperature 130.0(5)
_cell_measurement_theta_max 25.5811
_cell_measurement_theta_min 2.8475
_cell_volume 1475.3(3)
_computing_cell_refinement 'SAINT V8.40A (Bruker Nano, Inc., 2019)'
_computing_data_collection 'APEX3 V2019 (Bruker Nano, Inc., 2019)'
_computing_data_reduction 'SAINT V8.40A (Bruker Nano, Inc., 2019)'
_computing_molecular_graphics ' '
_computing_publication_material 'APEX3 V2019 (Bruker Nano, Inc., 2019)'
_computing_structure_refinement 'SHELXL-2018/3 (Sheldrick, 2015)'
_computing_structure_solution 'SHELXS-2013/1 (Sheldrick, 2015)'
_diffrn_ambient_temperature 130.0(5)
_diffrn_detector_area_resol_mean 7.3910
_diffrn_measured_fraction_theta_full 0.998
_diffrn_measured_fraction_theta_max 0.998
_diffrn_measurement_device_type 'Bruker D8 VENTURE'
_diffrn_measurement_method '\o and \f scans'
_diffrn_radiation_monochromator TRIUMPH
_diffrn_radiation_type MoK\a
_diffrn_radiation_wavelength 0.71073
_diffrn_reflns_av_R_equivalents 0.0605
_diffrn_reflns_av_unetI/netI 0.0320
_diffrn_reflns_limit_h_max 8
_diffrn_reflns_limit_h_min -8
_diffrn_reflns_limit_k_max 12
_diffrn_reflns_limit_k_min -12
_diffrn_reflns_limit_l_max 23
_diffrn_reflns_limit_l_min -23
_diffrn_reflns_number 42472
_diffrn_reflns_theta_full 25.05
_diffrn_reflns_theta_max 25.05
_diffrn_reflns_theta_min 2.81
_diffrn_source 'fine focus sealed tube'
_exptl_absorpt_coefficient_mu 1.579
_exptl_absorpt_correction_T_max 0.97
_exptl_absorpt_correction_T_min 0.78
_exptl_absorpt_correction_type multi-scan
_exptl_absorpt_process_details
;
SADABS-2016/2 - Bruker AXS area detector scaling and absorption correction
;
_exptl_crystal_colour colourless
_exptl_crystal_density_diffrn 1.521
_exptl_crystal_density_method 'not measured'
_exptl_crystal_description plate
_exptl_crystal_F_000 698
_exptl_crystal_size_max 0.422
_exptl_crystal_size_mid 0.115
_exptl_crystal_size_min 0.016
_refine_diff_density_max 0.521
_refine_diff_density_min -0.431
_refine_ls_extinction_method none
_refine_ls_goodness_of_fit_ref 1.212
_refine_ls_hydrogen_treatment mixed
_refine_ls_matrix_type full
_refine_ls_number_parameters 438
_refine_ls_number_reflns 5240
_refine_ls_number_restraints 52
_refine_ls_restrained_S_all 1.239
_refine_ls_R_factor_all 0.0557
_refine_ls_R_factor_gt 0.0484
_refine_ls_shift/su_max 0.000
_refine_ls_shift/su_mean 0.000
_refine_ls_structure_factor_coef Fsqd
_refine_ls_weighting_details 'w=1/[\s^2^(Fo^2^)+3.7358P] where P=(Fo^2^+2Fc^2^)/3'
_refine_ls_weighting_scheme calc
_refine_ls_wR_factor_gt 0.1048
_refine_ls_wR_factor_ref 0.1078
_reflns_number_gt 4661
_reflns_number_total 5240
_reflns_threshold_expression 'I > 2\s(I)'
_cod_data_source_file d5sc00866b2.cif
_cod_data_source_block MZBSQP6_KBr
_cod_depositor_comments
;
The following automatic conversions were performed:

data item '_exptl_absorpt_correction_type' value 'Multi-Scan' was
changed to 'multi-scan' in accordance with the
/home/data/users/saulius/crontab/automatic-downloads/rss-feeds/RSC/lib/dictionaries/cif_core.dic
dictionary named 'cif_core.dic' version 2.4.2 last updated on
2011-04-26.

Automatic conversion script
Id: cif_fix_values 8170 2020-07-09 18:12:32Z antanas 

 Adding full bibliography for 1574183.cif.
;
_cod_database_code 1574183

loop_
_space_group_symop_operation_xyz
'x, y, z'
'-x, -y, -z'

loop_
_atom_site_type_symbol
_atom_site_label
_atom_site_fract_x
_atom_site_fract_y
_atom_site_fract_z
_atom_site_U_iso_or_equiv
_atom_site_adp_type
_atom_site_calc_flag
_atom_site_refinement_flags_adp
_atom_site_refinement_flags_occupancy
_atom_site_refinement_flags_posn
_atom_site_occupancy
_atom_site_disorder_assembly
_atom_site_disorder_group
K K1 0.26806(19) 0.44167(9) 0.27129(5) 0.0372(3) Uani d U P . 0.8860(18) A 1
Br Br1 0.18303(14) 0.58918(9) 0.77595(5) 0.0321(2) Uani d . P . 0.8406(14) B 1
Na Na1B 0.378(3) 0.407(2) 0.2822(11) 0.0284(17) Uiso d U P . 0.0686(17) A 2
Na Na1C 0.102(4) 0.533(3) 0.2787(15) 0.023(4) Uiso d U P . 0.0454(14) A 2
Br Br1B 0.2548(9) 0.6038(7) 0.7792(4) 0.0302(16) Uani d U P . 0.1140(18) A 2
C C1 0.2276(5) 0.6199(3) 0.56205(18) 0.0251(8) Uani d . . . 1.0 . .
C C2 0.1930(5) 0.4930(3) 0.57659(18) 0.0284(8) Uani d . . . 1.0 . .
H H2 0.156611 0.467811 0.621861 0.034 Uiso calc U . R 1.0 . .
C C3 0.2115(5) 0.4018(3) 0.52506(18) 0.0278(8) Uani d . . . 1.0 . .
H H3 0.185376 0.314777 0.535114 0.033 Uiso calc U . R 1.0 . .
C C4 0.2675(5) 0.4369(3) 0.45937(18) 0.0262(8) Uani d . . . 1.0 . .
C C5 0.3012(5) 0.5658(3) 0.44477(17) 0.0272(8) Uani d . . . 1.0 . .
C C6 0.2816(5) 0.6574(3) 0.49544(18) 0.0276(8) Uani d . . . 1.0 . .
H H6 0.304474 0.74489 0.485207 0.033 Uiso calc U . R 1.0 . .
O O1 0.3541(4) 0.5939(2) 0.37789(12) 0.0309(6) Uani d . . . 1.0 . .
C C7 0.4043(6) 0.7245(3) 0.36445(18) 0.0312(9) Uani d . . . 1.0 . .
H H7A 0.498862 0.748311 0.396046 0.037 Uiso calc U . R 1.0 . .
H H7AB 0.294871 0.784465 0.371508 0.037 Uiso calc U . R 1.0 . .
C C8 0.4788(6) 0.7334(4) 0.29196(18) 0.0298(8) Uani d . . . 1.0 . .
H H8A 0.533126 0.817998 0.283664 0.036 Uiso calc U . R 1.0 A 1
H H8AB 0.576726 0.665031 0.283213 0.036 Uiso calc U . R 1.0 A 1
O O2 0.3322(4) 0.7189(2) 0.24734(12) 0.0316(6) Uani d . . . 1.0 . .
C C9 0.3788(6) 0.7521(4) 0.17751(18) 0.0311(9) Uani d . . . 1.0 . .
H H9A 0.463679 0.823659 0.176416 0.037 Uiso calc U . R 1.0 . .
H H9AB 0.265379 0.782742 0.155048 0.037 Uiso calc U . R 1.0 . .
C C10 0.4687(5) 0.6404(3) 0.13791(19) 0.0299(8) Uani d . . . 1.0 . .
H H10A 0.497174 0.66706 0.089991 0.036 Uiso calc U . R 1.0 . .
H H10B 0.585395 0.611022 0.158555 0.036 Uiso calc U . R 1.0 . .
O O3 0.3434(4) 0.5383(2) 0.13983(13) 0.0310(6) Uani d . . . 1.0 . .
C C11 0.3992(6) 0.4384(4) 0.09272(19) 0.0342(9) Uani d . . . 1.0 . .
H H11A 0.529812 0.410532 0.098779 0.041 Uiso calc U . R 1.0 . .
H H11B 0.38793 0.470649 0.04526 0.041 Uiso calc U . R 1.0 . .
C C12 0.2790(6) 0.3267(4) 0.10538(18) 0.0340(9) Uani d . . . 1.0 . .
H H12A 0.147918 0.357674 0.110165 0.041 Uiso calc U . R 1.0 A 1
H H12B 0.293577 0.266554 0.066458 0.041 Uiso calc U . R 1.0 A 1
O O4 0.3325(4) 0.2623(2) 0.16682(12) 0.0300(6) Uani d . . . 1.0 . .
C C13 0.2250(6) 0.1532(3) 0.18128(19) 0.0309(9) Uani d . . . 1.0 . .
H H13A 0.244434 0.090077 0.143862 0.037 Uiso calc U . R 1.0 A 1
H H13B 0.092378 0.180419 0.185013 0.037 Uiso calc U . R 1.0 A 1
C C14 0.2828(6) 0.0930(3) 0.24723(18) 0.0283(8) Uani d . . . 1.0 . .
H H14A 0.221599 0.010834 0.255084 0.034 Uiso calc U . R 1.0 . .
H H14B 0.417908 0.074155 0.245003 0.034 Uiso calc U . R 1.0 . .
O O5 0.2332(4) 0.1789(2) 0.30208(12) 0.0270(6) Uani d . . . 1.0 . .
C C15 0.3236(6) 0.1380(3) 0.36241(18) 0.0306(9) Uani d . . . 1.0 . .
H H15A 0.458652 0.142826 0.354325 0.037 Uiso calc U . R 1.0 . .
H H15B 0.297253 0.04712 0.372859 0.037 Uiso calc U . R 1.0 . .
C C16 0.2607(6) 0.2198(3) 0.42198(18) 0.0291(9) Uani d . . . 1.0 . .
H H16A 0.127532 0.210089 0.432684 0.035 Uiso calc U . R 1.0 . .
H H16B 0.328977 0.192389 0.462629 0.035 Uiso calc U . R 1.0 . .
O O6 0.2931(4) 0.3520(2) 0.40553(12) 0.0297(6) Uani d . . . 1.0 . .
N N1 0.2084(5) 0.7102(3) 0.61578(15) 0.0268(7) Uani d . P D 0.9546(14) A 1
H H1N 0.203(6) 0.677(4) 0.657(2) 0.033(12) Uiso d . P . 0.9546(14) A 1
C C17 0.1988(5) 0.8390(3) 0.61184(18) 0.0246(8) Uani d . P D 0.9546(14) A 1
C C18 0.1851(6) 0.9295(3) 0.66501(18) 0.0258(8) Uani d . P D 0.9546(14) A 1
N N2 0.1937(4) 0.9075(3) 0.73323(14) 0.0258(7) Uani d . P D 0.9546(14) A 1
H H2N 0.208(5) 0.820(4) 0.7485(19) 0.019(10) Uiso d . P . 0.9546(14) A 1
C C19 0.1803(6) 1.0393(4) 0.6167(2) 0.0297(9) Uani d U P D 0.9546(14) A 1
O O8 0.1723(5) 1.1564(3) 0.61994(14) 0.0470(9) Uani d . P D 0.9546(14) A 1
C C20 0.2010(6) 0.9435(4) 0.5589(2) 0.0333(10) Uani d . P D 0.9546(14) A 1
O O7 0.2207(5) 0.9525(3) 0.49740(14) 0.0474(9) Uani d . P D 0.9546(14) A 1
Br Br1C 0.2225(13) 1.0152(11) 0.5828(6) 0.031(3) Uiso d . P . 0.0454(14) A 3
N N1B 0.2084(5) 0.7102(3) 0.61578(15) 0.0268(7) Uani d . P D 0.0454(14) A 3
H H1B 0.205313 0.791719 0.603012 0.032 Uiso calc U P R 0.0454(14) A 3
C C17B 0.1942(18) 0.688(3) 0.6840(9) 0.042(19) Uiso d U P D 0.0454(14) A 3
C C18B 0.189(5) 0.7776(17) 0.7379(13) 0.04(2) Uiso d U P D 0.0454(14) A 3
N N2B 0.1937(4) 0.9075(3) 0.73323(14) 0.0258(7) Uani d . P D 0.0454(14) A 3
H H2B 0.206493 0.939021 0.691442 0.031 Uiso calc U P R 0.0454(14) A 3
C C19B 0.176(5) 0.679(3) 0.7920(13) 0.024(12) Uiso d U P D 0.0454(14) A 3
O O8B 0.164(6) 0.671(5) 0.8543(14) 0.033(11) Uiso d U P D 0.0454(14) A 3
C C20B 0.180(6) 0.581(2) 0.7345(14) 0.028(13) Uiso d U P D 0.0454(14) A 3
O O7B 0.169(6) 0.465(3) 0.737(3) 0.037(12) Uiso d U P D 0.0454(14) A 3
C C21 0.1807(5) 0.9997(3) 0.78592(18) 0.0251(8) Uani d . . . 1.0 . .
C C22 0.2319(5) 0.9563(3) 0.85087(18) 0.0269(8) Uani d . . . 1.0 . .
H H22 0.277071 0.869823 0.857273 0.032 Uiso calc U . R 1.0 . .
C C23 0.2162(5) 1.0399(3) 0.90538(18) 0.0272(8) Uani d . . . 1.0 . .
C C24 0.1548(5) 1.1690(3) 0.89544(18) 0.0266(8) Uani d . . . 1.0 . .
C C25 0.1067(5) 1.2102(3) 0.83123(18) 0.0279(8) Uani d . . . 1.0 . .
H H25 0.065843 1.297508 0.824275 0.033 Uiso calc U . R 1.0 . .
C C26 0.1173(5) 1.1256(3) 0.77638(18) 0.0260(8) Uani d . . . 1.0 . .
H H26 0.080845 1.154524 0.732613 0.031 Uiso calc U . R 1.0 . .
O O9 0.2612(4) 1.0092(2) 0.97094(13) 0.0386(7) Uani d . . . 1.0 . .
C C27 0.3015(8) 0.8765(4) 0.9854(2) 0.0544(14) Uani d . . . 1.0 . .
H H27A 0.200019 0.825894 0.971347 0.082 Uiso calc U . R 1.0 . .
H H27B 0.316514 0.864521 1.034563 0.082 Uiso calc U . R 1.0 . .
H H27C 0.415824 0.847751 0.960218 0.082 Uiso calc U . R 1.0 . .
O O10 0.1478(4) 1.2446(2) 0.95246(13) 0.0342(7) Uani d . . . 1.0 . .
C C28 0.0548(7) 1.3684(4) 0.9470(2) 0.0397(10) Uani d . . . 1.0 . .
H H28A 0.127615 1.423615 0.916381 0.06 Uiso calc U . R 1.0 . .
H H28B 0.039641 1.407513 0.992348 0.06 Uiso calc U . R 1.0 . .
H H28C -0.066671 1.359081 0.92857 0.06 Uiso calc U . R 1.0 . .

loop_
_atom_site_aniso_label
_atom_site_aniso_U_11
_atom_site_aniso_U_22
_atom_site_aniso_U_33
_atom_site_aniso_U_12
_atom_site_aniso_U_13
_atom_site_aniso_U_23
K1 0.0706(9) 0.0206(5) 0.0213(5) -0.0071(5) -0.0067(5) 0.0011(4)
Br1 0.0530(6) 0.0180(3) 0.0250(3) 0.0034(4) -0.0070(4) 0.0045(2)
Br1B 0.044(3) 0.016(2) 0.031(2) -0.001(2) -0.015(3) 0.0053(15)
C1 0.033(2) 0.0196(17) 0.0235(18) 0.0005(15) -0.0065(15) -0.0017(14)
C2 0.041(2) 0.0216(18) 0.0222(18) -0.0002(16) -0.0026(16) 0.0030(14)
C3 0.043(2) 0.0156(17) 0.0257(19) -0.0007(15) -0.0070(16) 0.0030(14)
C4 0.040(2) 0.0163(16) 0.0229(18) 0.0012(15) -0.0082(16) 0.0002(14)
C5 0.041(2) 0.0203(17) 0.0205(18) -0.0026(16) -0.0060(16) 0.0025(14)
C6 0.042(2) 0.0160(16) 0.0248(18) -0.0024(15) -0.0055(16) 0.0011(14)
O1 0.0583(19) 0.0159(12) 0.0186(12) -0.0057(12) -0.0012(12) 0.0028(9)
C7 0.055(3) 0.0160(17) 0.0234(18) -0.0063(17) -0.0031(17) 0.0034(14)
C8 0.040(2) 0.0253(19) 0.0254(19) -0.0053(16) -0.0074(16) 0.0042(15)
O2 0.0402(16) 0.0327(14) 0.0216(13) -0.0021(12) -0.0012(11) 0.0053(11)
C9 0.042(2) 0.0288(19) 0.0224(18) 0.0023(17) -0.0038(16) 0.0073(15)
C10 0.032(2) 0.0284(19) 0.0290(19) -0.0016(16) -0.0030(16) 0.0065(15)
O3 0.0376(16) 0.0282(13) 0.0269(13) -0.0013(12) -0.0004(11) 0.0022(11)
C11 0.048(3) 0.031(2) 0.0235(19) -0.0004(18) 0.0000(17) 0.0000(15)
C12 0.046(3) 0.035(2) 0.0212(18) -0.0008(18) -0.0023(17) 0.0021(16)
O4 0.0412(16) 0.0255(13) 0.0240(13) -0.0049(12) -0.0059(11) 0.0021(10)
C13 0.039(2) 0.0252(19) 0.029(2) -0.0068(17) -0.0021(17) -0.0029(15)
C14 0.039(2) 0.0190(17) 0.0268(19) -0.0011(16) -0.0036(16) -0.0043(14)
O5 0.0402(16) 0.0199(12) 0.0209(12) 0.0041(11) -0.0066(11) -0.0013(10)
C15 0.049(3) 0.0189(17) 0.0245(19) 0.0018(17) -0.0112(17) 0.0025(14)
C16 0.049(3) 0.0133(16) 0.0253(19) -0.0018(16) -0.0076(17) 0.0033(14)
O6 0.0546(18) 0.0146(12) 0.0206(12) -0.0042(11) -0.0056(12) 0.0004(9)
N1 0.045(2) 0.0186(15) 0.0174(15) -0.0008(13) -0.0026(13) 0.0008(12)
C17 0.032(2) 0.0189(18) 0.0225(18) -0.0012(16) -0.0030(16) 0.0019(14)
C18 0.036(2) 0.0190(18) 0.0225(19) 0.0007(16) -0.0021(16) 0.0014(14)
N2 0.042(2) 0.0148(14) 0.0201(15) 0.0001(13) -0.0027(13) 0.0000(12)
C19 0.044(2) 0.0196(19) 0.026(2) -0.0031(16) 0.0005(19) -0.0002(16)
O8 0.097(3) 0.0156(14) 0.0287(15) -0.0078(15) -0.0032(16) 0.0032(11)
C20 0.058(3) 0.018(2) 0.025(2) -0.0035(19) -0.0040(19) 0.0004(17)
O7 0.098(3) 0.0229(15) 0.0208(15) -0.0019(16) -0.0015(15) 0.0046(11)
N1B 0.045(2) 0.0186(15) 0.0174(15) -0.0008(13) -0.0026(13) 0.0008(12)
N2B 0.042(2) 0.0148(14) 0.0201(15) 0.0001(13) -0.0027(13) 0.0000(12)
C21 0.034(2) 0.0175(16) 0.0240(18) -0.0029(15) -0.0007(15) -0.0006(14)
C22 0.037(2) 0.0159(16) 0.0272(19) 0.0009(15) -0.0015(16) 0.0021(14)
C23 0.034(2) 0.0242(18) 0.0235(18) 0.0017(16) -0.0043(16) 0.0032(14)
C24 0.035(2) 0.0186(17) 0.0266(18) 0.0009(15) -0.0026(16) -0.0035(14)
C25 0.039(2) 0.0157(17) 0.0291(19) 0.0029(15) -0.0041(16) 0.0007(14)
C26 0.035(2) 0.0207(17) 0.0222(18) -0.0008(15) -0.0043(15) 0.0009(14)
O9 0.067(2) 0.0255(14) 0.0231(13) 0.0110(13) -0.0138(13) 0.0009(11)
C27 0.097(4) 0.031(2) 0.034(2) 0.018(2) -0.014(2) 0.0104(19)
O10 0.0550(18) 0.0204(13) 0.0270(14) 0.0098(12) -0.0106(12) -0.0059(10)
C28 0.063(3) 0.024(2) 0.032(2) 0.0130(19) -0.012(2) -0.0086(16)

loop_
_atom_type_symbol
_atom_type_description
_atom_type_scat_dispersion_real
_atom_type_scat_dispersion_imag
_atom_type_scat_source
C C 0.0033 0.0016 'International Tables Vol C Tables 4.2.6.8 and 6.1.1.4'
H H 0.0000 0.0000 'International Tables Vol C Tables 4.2.6.8 and 6.1.1.4'
Br Br -0.2901 2.4595 'International Tables Vol C Tables 4.2.6.8 and 6.1.1.4'
K K 0.2009 0.2494 'International Tables Vol C Tables 4.2.6.8 and 6.1.1.4'
N N 0.0061 0.0033 'International Tables Vol C Tables 4.2.6.8 and 6.1.1.4'
O O 0.0106 0.0060 'International Tables Vol C Tables 4.2.6.8 and 6.1.1.4'
Na Na 0.0362 0.0249 'International Tables Vol C Tables 4.2.6.8 and 6.1.1.4'

loop_
_geom_angle_atom_site_label_1
_geom_angle_atom_site_label_2
_geom_angle_atom_site_label_3
_geom_angle_site_symmetry_1
_geom_angle_site_symmetry_3
_geom_angle
_geom_angle_publ_flag
O1 K1 O6 . . 56.46(7) ?
O1 K1 O3 . . 116.41(8) ?
O6 K1 O3 . . 164.72(10) ?
O1 K1 O4 . . 156.74(10) ?
O6 K1 O4 . . 117.46(8) ?
O3 K1 O4 . . 62.94(7) ?
O1 K1 O5 . . 116.07(7) ?
O6 K1 O5 . . 59.79(7) ?
O3 K1 O5 . . 123.93(8) ?
O4 K1 O5 . . 61.09(7) ?
O1 K1 O2 . . 59.86(7) ?
O6 K1 O2 . . 116.30(7) ?
O3 K1 O2 . . 58.83(7) ?
O4 K1 O2 . . 121.16(8) ?
O5 K1 O2 . . 174.85(8) ?
O1 K1 C12 . . 157.84(9) ?
O6 K1 C12 . . 140.28(9) ?
O3 K1 C12 . . 43.07(8) ?
O4 K1 C12 . . 23.32(8) ?
O5 K1 C12 . . 81.54(8) ?
O2 K1 C12 . . 101.68(8) ?
O1 K1 Br1 . 2_566 122.58(7) ?
O6 K1 Br1 . 2_566 108.05(7) ?
O3 K1 Br1 . 2_566 87.20(6) ?
O4 K1 Br1 . 2_566 80.53(6) ?
O5 K1 Br1 . 2_566 80.85(6) ?
O2 K1 Br1 . 2_566 103.94(6) ?
C12 K1 Br1 . 2_566 71.30(8) ?
O1 K1 C8 . . 42.71(8) ?
O6 K1 C8 . . 97.23(8) ?
O3 K1 C8 . . 73.79(8) ?
O4 K1 C8 . . 128.36(9) ?
O5 K1 C8 . . 151.20(9) ?
O2 K1 C8 . . 23.65(8) ?
C12 K1 C8 . . 115.69(9) ?
Br1 K1 C8 2_566 . 125.47(7) ?
O1 K1 C13 . . 156.97(9) ?
O6 K1 C13 . . 101.98(8) ?
O3 K1 C13 . . 82.28(8) ?
O4 K1 C13 . . 22.40(8) ?
O5 K1 C13 . . 42.35(8) ?
O2 K1 C13 . . 141.01(8) ?
C12 K1 C13 . . 39.33(9) ?
Br1 K1 C13 2_566 . 68.69(7) ?
C8 K1 C13 . . 150.68(10) ?
O6 Na1B O5 . . 65.1(5) ?
O6 Na1B O1 . . 59.9(5) ?
O5 Na1B O1 . . 123.0(8) ?
O6 Na1B O4 . . 128.3(9) ?
O5 Na1B O4 . . 63.2(5) ?
O1 Na1B O4 . . 164.0(11) ?
O6 Na1B Br1B . 2_666 125.3(10) ?
O5 Na1B Br1B . 2_666 114.7(9) ?
O1 Na1B Br1B . 2_666 108.2(8) ?
O4 Na1B Br1B . 2_666 78.8(6) ?
O2 Na1C O1 . . 62.5(6) ?
O2 Na1C Br1B . 2_566 141.0(11) ?
O1 Na1C Br1B . 2_566 155.8(11) ?
C2 C1 C6 . . 120.2(3) ?
C2 C1 N1B . . 118.6(3) ?
C6 C1 N1B . . 121.2(3) ?
C2 C1 N1 . . 118.6(3) ?
C6 C1 N1 . . 121.2(3) ?
C1 C2 C3 . . 120.0(3) ?
C1 C2 H2 . . 120.0 ?
C3 C2 H2 . . 120.0 ?
C4 C3 C2 . . 120.5(3) ?
C4 C3 H3 . . 119.8 ?
C2 C3 H3 . . 119.8 ?
C3 C4 O6 . . 124.2(3) ?
C3 C4 C5 . . 119.3(3) ?
O6 C4 C5 . . 116.5(3) ?
O1 C5 C6 . . 123.2(3) ?
O1 C5 C4 . . 116.1(3) ?
C6 C5 C4 . . 120.7(3) ?
C5 C6 C1 . . 119.3(3) ?
C5 C6 H6 . . 120.4 ?
C1 C6 H6 . . 120.4 ?
C5 O1 C7 . . 115.7(3) ?
C5 O1 Na1B . . 120.5(5) ?
C7 O1 Na1B . . 123.7(5) ?
C5 O1 K1 . . 122.0(2) ?
C7 O1 K1 . . 119.62(19) ?
C5 O1 Na1C . . 115.7(6) ?
C7 O1 Na1C . . 107.2(6) ?
Na1B O1 Na1C . . 49.8(8) ?
O1 C7 C8 . . 108.4(3) ?
O1 C7 H7A . . 110.0 ?
C8 C7 H7A . . 110.0 ?
O1 C7 H7AB . . 110.0 ?
C8 C7 H7AB . . 110.0 ?
H7A C7 H7AB . . 108.4 ?
O2 C8 C7 . . 108.9(3) ?
O2 C8 K1 . . 56.68(16) ?
C7 C8 K1 . . 84.8(2) ?
O2 C8 H8A . . 109.9 ?
C7 C8 H8A . . 109.9 ?
K1 C8 H8A . . 163.6 ?
O2 C8 H8AB . . 109.9 ?
C7 C8 H8AB . . 109.9 ?
K1 C8 H8AB . . 71.7 ?
H8A C8 H8AB . . 108.3 ?
C8 O2 C9 . . 113.5(3) ?
C8 O2 Na1C . . 116.8(6) ?
C9 O2 Na1C . . 121.1(7) ?
C8 O2 K1 . . 99.67(19) ?
C9 O2 K1 . . 114.4(2) ?
O2 C9 C10 . . 112.7(3) ?
O2 C9 H9A . . 109.1 ?
C10 C9 H9A . . 109.1 ?
O2 C9 H9AB . . 109.1 ?
C10 C9 H9AB . . 109.1 ?
H9A C9 H9AB . . 107.8 ?
O3 C10 C9 . . 108.1(3) ?
O3 C10 H10A . . 110.1 ?
C9 C10 H10A . . 110.1 ?
O3 C10 H10B . . 110.1 ?
C9 C10 H10B . . 110.1 ?
H10A C10 H10B . . 108.4 ?
C11 O3 C10 . . 112.4(3) ?
C11 O3 K1 . . 112.0(2) ?
C10 O3 K1 . . 113.4(2) ?
O3 C11 C12 . . 109.1(3) ?
O3 C11 H11A . . 109.9 ?
C12 C11 H11A . . 109.9 ?
O3 C11 H11B . . 109.9 ?
C12 C11 H11B . . 109.9 ?
H11A C11 H11B . . 108.3 ?
O4 C12 C11 . . 108.3(3) ?
O4 C12 K1 . . 50.59(16) ?
C11 C12 K1 . . 81.8(2) ?
O4 C12 H12A . . 110.0 ?
C11 C12 H12A . . 110.0 ?
K1 C12 H12A . . 80.5 ?
O4 C12 H12B . . 110.0 ?
C11 C12 H12B . . 110.0 ?
K1 C12 H12B . . 160.5 ?
H12A C12 H12B . . 108.4 ?
C13 O4 C12 . . 111.2(3) ?
C13 O4 Na1B . . 112.4(5) ?
C12 O4 Na1B . . 119.1(6) ?
C13 O4 K1 . . 109.4(2) ?
C12 O4 K1 . . 106.1(2) ?
O4 C13 C14 . . 108.6(3) ?
O4 C13 K1 . . 48.21(16) ?
C14 C13 K1 . . 82.6(2) ?
O4 C13 H13A . . 110.0 ?
C14 C13 H13A . . 110.0 ?
K1 C13 H13A . . 158.1 ?
O4 C13 H13B . . 110.0 ?
C14 C13 H13B . . 110.0 ?
K1 C13 H13B . . 82.5 ?
H13A C13 H13B . . 108.3 ?
O5 C14 C13 . . 109.5(3) ?
O5 C14 H14A . . 109.8 ?
C13 C14 H14A . . 109.8 ?
O5 C14 H14B . . 109.8 ?
C13 C14 H14B . . 109.8 ?
H14A C14 H14B . . 108.2 ?
C14 O5 C15 . . 110.4(3) ?
C14 O5 Na1B . . 111.9(5) ?
C15 O5 Na1B . . 99.6(6) ?
C14 O5 K1 . . 115.33(19) ?
C15 O5 K1 . . 113.2(2) ?
O5 C15 C16 . . 111.2(3) ?
O5 C15 H15A . . 109.4 ?
C16 C15 H15A . . 109.4 ?
O5 C15 H15B . . 109.4 ?
C16 C15 H15B . . 109.4 ?
H15A C15 H15B . . 108.0 ?
O6 C16 C15 . . 109.1(3) ?
O6 C16 H16A . . 109.9 ?
C15 C16 H16A . . 109.9 ?
O6 C16 H16B . . 109.9 ?
C15 C16 H16B . . 109.9 ?
H16A C16 H16B . . 108.3 ?
C4 O6 C16 . . 115.5(3) ?
C4 O6 Na1B . . 127.0(5) ?
C16 O6 Na1B . . 117.5(5) ?
C4 O6 K1 . . 120.12(19) ?
C16 O6 K1 . . 120.04(19) ?
C17 N1 C1 . . 128.7(3) ?
C17 N1 H1N . . 116.(3) ?
C1 N1 H1N . . 115.(3) ?
N1 C17 C18 . . 129.1(3) ?
N1 C17 C20 . . 139.3(3) ?
C18 C17 C20 . . 91.6(3) ?
N2 C18 C17 . . 128.3(3) ?
N2 C18 C19 . . 138.9(4) ?
C17 C18 C19 . . 92.5(3) ?
C18 N2 C21 . . 127.5(3) ?
C18 N2 H2N . . 118.(2) ?
C21 N2 H2N . . 115.(2) ?
O8 C19 C18 . . 137.0(4) ?
O8 C19 C20 . . 134.7(4) ?
C18 C19 C20 . . 88.2(3) ?
O7 C20 C17 . . 137.8(4) ?
O7 C20 C19 . . 134.4(4) ?
C17 C20 C19 . . 87.7(3) ?
C17B N1B C1 . . 128.9(12) ?
C17B N1B H1B . . 115.5 ?
C1 N1B H1B . . 115.5 ?
N1B C17B C18B . . 129.(2) ?
N1B C17B C20B . . 141.(2) ?
C18B C17B C20B . . 90.0(15) ?
N2B C18B C17B . . 128.(2) ?
N2B C18B C19B . . 138.(2) ?
C17B C18B C19B . . 94.4(15) ?
C18B N2B C21 . . 129.3(11) ?
C18B N2B H2B . . 115.4 ?
C21 N2B H2B . . 115.4 ?
O8B C19B C18B . . 140.(3) ?
O8B C19B C20B . . 134.(3) ?
C18B C19B C20B . . 86.4(14) ?
O7B C20B C17B . . 141.(3) ?
O7B C20B C19B . . 130.(3) ?
C17B C20B C19B . . 89.1(14) ?
C26 C21 C22 . . 120.2(3) ?
C26 C21 N2 . . 123.2(3) ?
C22 C21 N2 . . 116.6(3) ?
C26 C21 N2B . . 123.2(3) ?
C22 C21 N2B . . 116.6(3) ?
C23 C22 C21 . . 119.8(3) ?
C23 C22 H22 . . 120.1 ?
C21 C22 H22 . . 120.1 ?
O9 C23 C22 . . 125.3(3) ?
O9 C23 C24 . . 114.6(3) ?
C22 C23 C24 . . 120.1(3) ?
O10 C24 C25 . . 125.1(3) ?
O10 C24 C23 . . 115.5(3) ?
C25 C24 C23 . . 119.3(3) ?
C24 C25 C26 . . 120.9(3) ?
C24 C25 H25 . . 119.6 ?
C26 C25 H25 . . 119.6 ?
C21 C26 C25 . . 119.7(3) ?
C21 C26 H26 . . 120.2 ?
C25 C26 H26 . . 120.2 ?
C23 O9 C27 . . 116.5(3) ?
O9 C27 H27A . . 109.5 ?
O9 C27 H27B . . 109.5 ?
H27A C27 H27B . . 109.5 ?
O9 C27 H27C . . 109.5 ?
H27A C27 H27C . . 109.5 ?
H27B C27 H27C . . 109.5 ?
C24 O10 C28 . . 116.6(3) ?
O10 C28 H28A . . 109.5 ?
O10 C28 H28B . . 109.5 ?
H28A C28 H28B . . 109.5 ?
O10 C28 H28C . . 109.5 ?
H28A C28 H28C . . 109.5 ?
H28B C28 H28C . . 109.5 ?

loop_
_geom_bond_atom_site_label_1
_geom_bond_atom_site_label_2
_geom_bond_site_symmetry_2
_geom_bond_distance
_geom_bond_publ_flag
K1 O1 . 2.751(3) ?
K1 O6 . 2.789(2) ?
K1 O3 . 2.791(3) ?
K1 O4 . 2.792(3) ?
K1 O5 . 2.810(3) ?
K1 O2 . 2.970(3) ?
K1 C12 . 3.472(4) ?
K1 Br1 2_566 3.4816(17) ?
K1 C8 . 3.504(4) ?
K1 C13 . 3.532(4) ?
Na1B O6 . 2.53(2) ?
Na1B O5 . 2.66(2) ?
Na1B O1 . 2.71(2) ?
Na1B O4 . 2.77(2) ?
Na1B Br1B 2_666 2.87(3) ?
Na1C O2 . 2.67(3) ?
Na1C O1 . 2.84(3) ?
Na1C Br1B 2_566 3.27(3) ?
C1 C2 . 1.379(5) ?
C1 C6 . 1.400(5) ?
C1 N1B . 1.416(4) ?
C1 N1 . 1.416(4) ?
C2 C3 . 1.390(5) ?
C2 H2 . 0.95 ?
C3 C4 . 1.380(5) ?
C3 H3 . 0.95 ?
C4 O6 . 1.383(4) ?
C4 C5 . 1.398(5) ?
C5 O1 . 1.379(4) ?
C5 C6 . 1.381(5) ?
C6 H6 . 0.95 ?
O1 C7 . 1.441(4) ?
C7 C8 . 1.498(5) ?
C7 H7A . 0.99 ?
C7 H7AB . 0.99 ?
C8 O2 . 1.426(4) ?
C8 H8A . 0.99 ?
C8 H8AB . 0.99 ?
O2 C9 . 1.435(4) ?
C9 C10 . 1.506(5) ?
C9 H9A . 0.99 ?
C9 H9AB . 0.99 ?
C10 O3 . 1.433(5) ?
C10 H10A . 0.99 ?
C10 H10B . 0.99 ?
O3 C11 . 1.428(4) ?
C11 C12 . 1.500(6) ?
C11 H11A . 0.99 ?
C11 H11B . 0.99 ?
C12 O4 . 1.430(4) ?
C12 H12A . 0.99 ?
C12 H12B . 0.99 ?
O4 C13 . 1.427(4) ?
C13 C14 . 1.497(5) ?
C13 H13A . 0.99 ?
C13 H13B . 0.99 ?
C14 O5 . 1.426(4) ?
C14 H14A . 0.99 ?
C14 H14B . 0.99 ?
O5 C15 . 1.429(4) ?
C15 C16 . 1.492(5) ?
C15 H15A . 0.99 ?
C15 H15B . 0.99 ?
C16 O6 . 1.436(4) ?
C16 H16A . 0.99 ?
C16 H16B . 0.99 ?
N1 C17 . 1.338(5) ?
N1 H1N . 0.88(5) ?
C17 C18 . 1.409(5) ?
C17 C20 . 1.492(5) ?
C18 N2 . 1.356(5) ?
C18 C19 . 1.473(5) ?
N2 C21 . 1.414(4) ?
N2 H2N . 0.95(4) ?
C19 O8 . 1.218(5) ?
C19 C20 . 1.513(6) ?
C20 O7 . 1.209(5) ?
N1B C17B . 1.353(18) ?
N1B H1B . 0.88 ?
C17B C18B . 1.410(19) ?
C17B C20B . 1.484(18) ?
C18B N2B . 1.354(18) ?
C18B C19B . 1.467(18) ?
N2B C21 . 1.414(4) ?
N2B H2B . 0.88 ?
C19B O8B . 1.221(18) ?
C19B C20B . 1.525(19) ?
C20B O7B . 1.213(18) ?
C21 C26 . 1.378(5) ?
C21 C22 . 1.405(5) ?
C22 C23 . 1.381(5) ?
C22 H22 . 0.95 ?
C23 O9 . 1.370(4) ?
C23 C24 . 1.407(5) ?
C24 O10 . 1.371(4) ?
C24 C25 . 1.379(5) ?
C25 C26 . 1.394(5) ?
C25 H25 . 0.95 ?
C26 H26 . 0.95 ?
O9 C27 . 1.423(5) ?
C27 H27A . 0.98 ?
C27 H27B . 0.98 ?
C27 H27C . 0.98 ?
O10 C28 . 1.427(4) ?
C28 H28A . 0.98 ?
C28 H28B . 0.98 ?
C28 H28C . 0.98 ?

loop_
_geom_hbond_atom_site_label_D
_geom_hbond_atom_site_label_H
_geom_hbond_atom_site_label_A
_geom_hbond_site_symmetry_A
_geom_hbond_distance_DH
_geom_hbond_distance_HA
_geom_hbond_distance_DA
_geom_hbond_angle_DHA
_geom_hbond_publ_flag
N1^a H1N^a Br1^a . 0.88(5) 2.49(5) 3.364(3) 178.(4) ?
N2^a H2N^a Br1^a . 0.95(4) 2.47(4) 3.406(3) 168.(3) ?
N1B^c H1B^c Br1C^c . 0.88 2.36 3.233(11) 171.6 ?
N2B^c H2B^c Br1C^c . 0.88 2.26 3.140(11) 176.5 ?

loop_
_geom_torsion_atom_site_label_1
_geom_torsion_atom_site_label_2
_geom_torsion_atom_site_label_3
_geom_torsion_atom_site_label_4
_geom_torsion_site_symmetry_1
_geom_torsion_site_symmetry_2
_geom_torsion_site_symmetry_3
_geom_torsion_site_symmetry_4
_geom_torsion
_geom_torsion_publ_flag
C6 C1 C2 C3 . . . . -0.1(6) ?
N1B C1 C2 C3 . . . . -179.7(3) ?
N1 C1 C2 C3 . . . . -179.7(3) ?
C1 C2 C3 C4 . . . . 1.2(6) ?
C2 C3 C4 O6 . . . . 178.6(4) ?
C2 C3 C4 C5 . . . . -1.5(6) ?
C3 C4 C5 O1 . . . . -179.1(3) ?
O6 C4 C5 O1 . . . . 0.8(5) ?
C3 C4 C5 C6 . . . . 0.9(6) ?
O6 C4 C5 C6 . . . . -179.2(3) ?
O1 C5 C6 C1 . . . . -179.9(3) ?
C4 C5 C6 C1 . . . . 0.1(6) ?
C2 C1 C6 C5 . . . . -0.5(6) ?
N1B C1 C6 C5 . . . . 179.0(3) ?
N1 C1 C6 C5 . . . . 179.0(3) ?
C6 C5 O1 C7 . . . . 5.3(5) ?
C4 C5 O1 C7 . . . . -174.7(3) ?
C6 C5 O1 Na1B . . . . -178.1(7) ?
C4 C5 O1 Na1B . . . . 1.8(8) ?
C6 C5 O1 K1 . . . . -156.2(3) ?
C4 C5 O1 K1 . . . . 23.8(4) ?
C6 C5 O1 Na1C . . . . -121.3(7) ?
C4 C5 O1 Na1C . . . . 58.7(7) ?
C5 O1 C7 C8 . . . . 173.3(3) ?
Na1B O1 C7 C8 . . . . -3.2(8) ?
K1 O1 C7 C8 . . . . -24.8(4) ?
Na1C O1 C7 C8 . . . . -55.9(7) ?
O1 C7 C8 O2 . . . . 68.8(4) ?
O1 C7 C8 K1 . . . . 16.7(3) ?
C7 C8 O2 C9 . . . . 167.8(3) ?
K1 C8 O2 C9 . . . . -122.1(3) ?
C7 C8 O2 Na1C . . . . -43.8(8) ?
C7 C8 O2 K1 . . . . -70.1(3) ?
C8 O2 C9 C10 . . . . 87.2(4) ?
Na1C O2 C9 C10 . . . . -59.6(8) ?
K1 O2 C9 C10 . . . . -26.3(4) ?
O2 C9 C10 O3 . . . . 59.0(4) ?
C9 C10 O3 C11 . . . . 168.2(3) ?
C9 C10 O3 K1 . . . . -63.5(3) ?
C10 O3 C11 C12 . . . . 171.3(3) ?
K1 O3 C11 C12 . . . . 42.3(4) ?
O3 C11 C12 O4 . . . . -74.1(4) ?
O3 C11 C12 K1 . . . . -30.4(3) ?
C11 C12 O4 C13 . . . . -179.0(3) ?
K1 C12 O4 C13 . . . . 118.9(3) ?
C11 C12 O4 Na1B . . . . 47.8(7) ?
C11 C12 O4 K1 . . . . 62.1(3) ?
C12 O4 C13 C14 . . . . -178.0(3) ?
Na1B O4 C13 C14 . . . . -41.6(7) ?
K1 O4 C13 C14 . . . . -61.1(3) ?
C12 O4 C13 K1 . . . . -116.9(3) ?
O4 C13 C14 O5 . . . . 66.8(4) ?
K1 C13 C14 O5 . . . . 25.6(3) ?
C13 C14 O5 C15 . . . . -166.5(3) ?
C13 C14 O5 Na1B . . . . -56.5(7) ?
C13 C14 O5 K1 . . . . -36.6(4) ?
C14 O5 C15 C16 . . . . -174.9(3) ?
Na1B O5 C15 C16 . . . . 67.2(6) ?
K1 O5 C15 C16 . . . . 54.0(4) ?
O5 C15 C16 O6 . . . . -57.0(4) ?
C3 C4 O6 C16 . . . . -1.1(5) ?
C5 C4 O6 C16 . . . . 179.0(3) ?
C3 C4 O6 Na1B . . . . 176.3(8) ?
C5 C4 O6 Na1B . . . . -3.6(9) ?
C3 C4 O6 K1 . . . . 155.6(3) ?
C5 C4 O6 K1 . . . . -24.3(4) ?
C15 C16 O6 C4 . . . . -170.6(3) ?
C15 C16 O6 Na1B . . . . 11.7(8) ?
C15 C16 O6 K1 . . . . 32.6(4) ?
C2 C1 N1 C17 . . . . -165.5(4) ?
C6 C1 N1 C17 . . . . 14.9(6) ?
C1 N1 C17 C18 . . . . -178.0(4) ?
C1 N1 C17 C20 . . . . 0.4(8) ?
N1 C17 C18 N2 . . . . 6.0(7) ?
C20 C17 C18 N2 . . . . -173.0(4) ?
N1 C17 C18 C19 . . . . -179.4(4) ?
C20 C17 C18 C19 . . . . 1.7(4) ?
C17 C18 N2 C21 . . . . 179.6(4) ?
C19 C18 N2 C21 . . . . 7.8(8) ?
N2 C18 C19 O8 . . . . -5.0(10) ?
C17 C18 C19 O8 . . . . -178.6(6) ?
N2 C18 C19 C20 . . . . 171.9(5) ?
C17 C18 C19 C20 . . . . -1.7(3) ?
N1 C17 C20 O7 . . . . -4.2(10) ?
C18 C17 C20 O7 . . . . 174.6(6) ?
N1 C17 C20 C19 . . . . 179.6(5) ?
C18 C17 C20 C19 . . . . -1.6(3) ?
O8 C19 C20 O7 . . . . 2.2(10) ?
C18 C19 C20 O7 . . . . -174.9(6) ?
O8 C19 C20 C17 . . . . 178.6(6) ?
C18 C19 C20 C17 . . . . 1.6(3) ?
C2 C1 N1B C17B . . . . 14.1(9) ?
C6 C1 N1B C17B . . . . -165.5(8) ?
C1 N1B C17B C18B . . . . 174.7(17) ?
C1 N1B C17B C20B . . . . -4.9(19) ?
N1B C17B C18B N2B . . . . 1.(4) ?
C20B C17B C18B N2B . . . . -179.(3) ?
N1B C17B C18B C19B . . . . -179.2(12) ?
C20B C17B C18B C19B . . . . 1.(2) ?
C17B C18B N2B C21 . . . . 176.9(16) ?
C19B C18B N2B C21 . . . . -2.(5) ?
N2B C18B C19B O8B . . . . 0.(7) ?
C17B C18B C19B O8B . . . . -179.(4) ?
N2B C18B C19B C20B . . . . 179.(4) ?
C17B C18B C19B C20B . . . . -1.(2) ?
N1B C17B C20B O7B . . . . -3.(6) ?
C18B C17B C20B O7B . . . . 178.(4) ?
N1B C17B C20B C19B . . . . 179.1(12) ?
C18B C17B C20B C19B . . . . -1.(2) ?
O8B C19B C20B O7B . . . . 1.(6) ?
C18B C19B C20B O7B . . . . -178.(4) ?
O8B C19B C20B C17B . . . . 179.(4) ?
C18B C19B C20B C17B . . . . 0.(2) ?
C18 N2 C21 C26 . . . . 14.6(6) ?
C18 N2 C21 C22 . . . . -167.0(4) ?
C18B N2B C21 C26 . . . . -154.2(18) ?
C18B N2B C21 C22 . . . . 24.1(19) ?
C26 C21 C22 C23 . . . . 0.8(6) ?
N2 C21 C22 C23 . . . . -177.6(3) ?
N2B C21 C22 C23 . . . . -177.6(3) ?
C21 C22 C23 O9 . . . . 179.9(4) ?
C21 C22 C23 C24 . . . . -2.0(6) ?
O9 C23 C24 O10 . . . . -0.4(5) ?
C22 C23 C24 O10 . . . . -178.7(3) ?
O9 C23 C24 C25 . . . . 179.7(4) ?
C22 C23 C24 C25 . . . . 1.4(6) ?
O10 C24 C25 C26 . . . . -179.5(4) ?
C23 C24 C25 C26 . . . . 0.4(6) ?
C22 C21 C26 C25 . . . . 1.0(6) ?
N2 C21 C26 C25 . . . . 179.3(4) ?
N2B C21 C26 C25 . . . . 179.3(4) ?
C24 C25 C26 C21 . . . . -1.6(6) ?
C22 C23 O9 C27 . . . . -9.5(6) ?
C24 C23 O9 C27 . . . . 172.3(4) ?
C25 C24 O10 C28 . . . . 11.0(6) ?
C23 C24 O10 C28 . . . . -168.8(4) ?
